data_7227952
loop_
_publ_author_name
'Guo, Xiao-Yu'
'Zhao, Fei'
'Liu, Hou-Ting'
'Wang, Yan-Qin'
'Liu, Zhi-Liang'
'Gao, En-Qing'

_publ_section_title
;
 Five new 2D and 3D coordination polymers based on two new multifunctional
 pyridyl--tricarboxylate ligands: hydrothermal syntheses, structural
 diversity, luminescent and magnetic properties
;
_journal_issue 31
_journal_name_full 'RSC Adv.'
_journal_page_first 19039
_journal_paper_doi 10.1039/C7RA02063E
_journal_volume 7
_journal_year 2017
_chemical_formula_sum 'C38 H27 Cd2 N5 O9'
_chemical_formula_weight 922.45
_chemical_name_systematic
; 
 ? 
;
_space_group_IT_number 2
_symmetry_cell_setting triclinic
_symmetry_space_group_name_Hall '-P 1'
_symmetry_space_group_name_H-M 'P -1'
_atom_sites_solution_hydrogens geom
_atom_sites_solution_primary direct
_atom_sites_solution_secondary difmap
_audit_creation_method SHELXL-97
_audit_update_record
;
2017-03-15 deposited with the CCDC.
2017-03-16 downloaded from the CCDC.
;
_cell_angle_alpha 68.971(9)
_cell_angle_beta 68.595(9)
_cell_angle_gamma 61.417(10)
_cell_formula_units_Z 2
_cell_length_a 11.8521(11)
_cell_length_b 12.2200(12)
_cell_length_c 14.6694(15)
_cell_measurement_reflns_used 2514
_cell_measurement_temperature 293(2)
_cell_measurement_theta_max 26.5180
_cell_measurement_theta_min 3.2140
_cell_volume 1692.3(3)
_computing_structure_refinement 'SHELXL-97 (Sheldrick, 1997)'
_computing_structure_solution 'SHELXS-97 (Sheldrick, 1990)'
_diffrn_ambient_temperature 293(2)
_diffrn_measured_fraction_theta_full 0.998
_diffrn_measured_fraction_theta_max 0.998
_diffrn_measurement_device_type 'Xcalibur, Eos, Gemini'
_diffrn_radiation_monochromator graphite
_diffrn_radiation_source 'fine-focus sealed tube'
_diffrn_radiation_type MoK\a
_diffrn_radiation_wavelength 0.71073
_diffrn_reflns_av_R_equivalents 0.0674
_diffrn_reflns_av_sigmaI/netI 0.1200
_diffrn_reflns_limit_h_max 14
_diffrn_reflns_limit_h_min -14
_diffrn_reflns_limit_k_max 14
_diffrn_reflns_limit_k_min -12
_diffrn_reflns_limit_l_max 17
_diffrn_reflns_limit_l_min -17
_diffrn_reflns_number 10630
_diffrn_reflns_theta_full 25.20
_diffrn_reflns_theta_max 25.20
_diffrn_reflns_theta_min 2.74
_exptl_absorpt_coefficient_mu 1.324
_exptl_absorpt_correction_T_max 0.9130
_exptl_absorpt_correction_T_min 0.9015
_exptl_crystal_colour colorless
_exptl_crystal_density_diffrn 1.810
_exptl_crystal_density_method 'not measured'
_exptl_crystal_description block
_exptl_crystal_F_000 916
_exptl_crystal_size_max 0.08
_exptl_crystal_size_mid 0.07
_exptl_crystal_size_min 0.07
_refine_diff_density_max 1.189
_refine_diff_density_min -0.677
_refine_diff_density_rms 0.157
_refine_ls_extinction_method none
_refine_ls_goodness_of_fit_ref 1.035
_refine_ls_hydrogen_treatment mixed
_refine_ls_matrix_type full
_refine_ls_number_parameters 491
_refine_ls_number_reflns 6091
_refine_ls_number_restraints 1464
_refine_ls_restrained_S_all 0.962
_refine_ls_R_factor_all 0.0891
_refine_ls_R_factor_gt 0.0546
_refine_ls_shift/su_max 0.001
_refine_ls_shift/su_mean 0.000
_refine_ls_structure_factor_coef Fsqd
_refine_ls_weighting_details 'calc w=1/[\s^2^(Fo^2^)+(0.0181P)^2^+0.0000P] where P=(Fo^2^+2Fc^2^)/3'
_refine_ls_weighting_scheme calc
_refine_ls_wR_factor_gt 0.0973
_refine_ls_wR_factor_ref 0.1248
_reflns_number_gt 4106
_reflns_number_total 6091
_reflns_threshold_expression >2sigma(I)
_cod_data_source_file c7ra02063e2.cif
_cod_data_source_block exp_7508
_cod_original_sg_symbol_H-M P-1
_cod_database_code 7227952

loop_
_symmetry_equiv_pos_as_xyz
'x, y, z'
'-x, -y, -z'

loop_
_atom_site_label
_atom_site_type_symbol
_atom_site_fract_x
_atom_site_fract_y
_atom_site_fract_z
_atom_site_U_iso_or_equiv
_atom_site_adp_type
_atom_site_occupancy
_atom_site_symmetry_multiplicity
_atom_site_calc_flag
_atom_site_refinement_flags
Cd1 Cd 1.06423(5) 0.35734(5) 0.46605(3) 0.02357(15) Uani 1 1 d U
Cd2 Cd 0.90140(5) 0.59282(5) 0.27422(3) 0.02363(15) Uani 1 1 d U
N1 N 1.1632(6) 0.1435(6) 0.5435(4) 0.0361(14) Uani 1 1 d U
N2 N 0.9048(6) 0.2627(5) 0.5363(4) 0.0307(13) Uani 1 1 d U
N3 N 1.0404(5) 0.7111(6) 0.2230(4) 0.0307(13) Uani 1 1 d U
N4 N 0.7753(6) 0.8170(6) 0.2388(4) 0.0396(14) Uani 1 1 d U
N5 N 0.9684(5) 0.4665(5) -0.1207(4) 0.0248(12) Uani 1 1 d U
O1 O 0.3666(4) 0.3642(5) 0.4781(3) 0.0386(13) Uani 1 1 d U
O2 O 0.2672(5) 0.3655(5) 0.3746(3) 0.0408(13) Uani 1 1 d U
O3 O 0.7416(4) 0.7620(4) -0.2246(3) 0.0317(11) Uani 1 1 d U
O4 O 0.9290(4) 0.6215(4) -0.2992(3) 0.0285(11) Uani 1 1 d U
O5 O 0.7608(5) 0.4957(5) 0.3132(3) 0.0454(13) Uani 1 1 d U
O7 O 0.5252(5) 0.8201(6) 0.0724(4) 0.0691(17) Uani 1 1 d U
H7C H 0.4729 0.8904 0.0901 0.083 Uiso 1 1 d R
H7D H 0.5794 0.7767 0.1101 0.083 Uiso 1 1 d R
O8 O 0.3170(6) 0.0747(6) 0.0996(4) 0.0736(19) Uani 1 1 d .
H8C H 0.3137 0.1100 0.1415 0.088 Uiso 1 1 d R
H8A H 0.3245 0.1217 0.0406 0.088 Uiso 1 1 d R
O9 O 0.9101(5) 0.5570(4) 0.4318(3) 0.0271(11) Uani 1 1 d U
C1 C 0.3554(6) 0.3770(6) 0.3934(5) 0.0245(14) Uani 1 1 d U
C2 C 0.4555(6) 0.4100(6) 0.3034(4) 0.0216(14) Uani 1 1 d U
C3 C 0.4685(6) 0.3956(6) 0.2104(4) 0.0248(14) Uani 1 1 d U
H3 H 0.4125 0.3673 0.2035 0.030 Uiso 1 1 calc R
C4 C 0.5638(6) 0.4225(6) 0.1268(4) 0.0277(15) Uani 1 1 d U
H4 H 0.5733 0.4094 0.0653 0.033 Uiso 1 1 calc R
C5 C 0.6453(6) 0.4694(6) 0.1365(4) 0.0244(14) Uani 1 1 d U
C6 C 0.5372(6) 0.4571(6) 0.3110(4) 0.0232(14) Uani 1 1 d U
H6 H 0.5293 0.4676 0.3731 0.028 Uiso 1 1 calc R
C7 C 0.6299(6) 0.4887(6) 0.2287(4) 0.0249(14) Uani 1 1 d U
C8 C 0.7584(6) 0.4798(6) 0.0485(4) 0.0221(13) Uani 1 1 d U
C9 C 0.7417(6) 0.5701(7) -0.0418(4) 0.0269(14) Uani 1 1 d U
H9 H 0.6595 0.6364 -0.0469 0.032 Uiso 1 1 calc R
C10 C 0.9864(7) 0.3869(7) -0.0308(5) 0.0304(15) Uani 1 1 d U
H10 H 1.0711 0.3263 -0.0259 0.036 Uiso 1 1 calc R
C11 C 0.8850(6) 0.3913(6) 0.0538(5) 0.0267(15) Uani 1 1 d U
H11 H 0.9016 0.3349 0.1145 0.032 Uiso 1 1 calc R
O10 O 0.7257(5) 0.6387(5) 0.1722(4) 0.0446(13) Uani 1 1 d U
C13 C 0.6451(8) 0.8713(8) 0.2482(7) 0.056(2) Uani 1 1 d U
H13 H 0.5978 0.8200 0.2825 0.068 Uiso 1 1 calc R
C14 C 0.5751(9) 1.0009(9) 0.2096(7) 0.069(2) Uani 1 1 d U
H14 H 0.4836 1.0357 0.2195 0.083 Uiso 1 1 calc R
C15 C 0.6464(9) 1.0744(9) 0.1566(7) 0.072(2) Uani 1 1 d U
H15 H 0.6043 1.1588 0.1246 0.087 Uiso 1 1 calc R
C16 C 0.7814(8) 1.0239(8) 0.1502(6) 0.0476(18) Uani 1 1 d U
C17 C 0.8420(7) 0.8951(7) 0.1923(5) 0.0337(15) Uani 1 1 d U
C18 C 0.9834(7) 0.8363(7) 0.1863(5) 0.0324(15) Uani 1 1 d U
C19 C 1.1676(7) 0.6582(8) 0.2217(5) 0.0404(18) Uani 1 1 d U
H19 H 1.2072 0.5708 0.2474 0.048 Uiso 1 1 calc R
C20 C 1.2458(8) 0.7315(8) 0.1821(6) 0.0477(19) Uani 1 1 d U
H20 H 1.3353 0.6924 0.1816 0.057 Uiso 1 1 calc R
C21 C 1.1879(8) 0.8590(8) 0.1452(6) 0.0478(19) Uani 1 1 d U
H21 H 1.2374 0.9084 0.1194 0.057 Uiso 1 1 calc R
C22 C 1.0534(8) 0.9159(7) 0.1462(5) 0.0377(16) Uani 1 1 d U
C23 C 0.9871(8) 1.0484(8) 0.1041(6) 0.0508(19) Uani 1 1 d U
H23 H 1.0346 1.0999 0.0745 0.061 Uiso 1 1 calc R
C24 C 0.8579(9) 1.1002(8) 0.1063(6) 0.057(2) Uani 1 1 d U
H24 H 0.8172 1.1870 0.0790 0.069 Uiso 1 1 calc R
C25 C 0.7775(7) 0.3198(7) 0.5324(5) 0.0404(17) Uani 1 1 d U
H25 H 0.7426 0.4071 0.5044 0.048 Uiso 1 1 calc R
C26 C 0.6935(8) 0.2532(8) 0.5689(5) 0.0464(19) Uani 1 1 d U
H26 H 0.6061 0.2953 0.5635 0.056 Uiso 1 1 calc R
C27 C 0.7438(8) 0.1275(8) 0.6116(6) 0.0482(19) Uani 1 1 d U
H27 H 0.6897 0.0826 0.6376 0.058 Uiso 1 1 calc R
C28 C 0.8761(8) 0.0634(7) 0.6173(5) 0.0403(17) Uani 1 1 d U
C29 C 0.9347(8) -0.0711(8) 0.6563(5) 0.0473(19) Uani 1 1 d U
H29 H 0.8835 -0.1186 0.6796 0.057 Uiso 1 1 calc R
C30 C 1.0626(9) -0.1304(8) 0.6599(5) 0.050(2) Uani 1 1 d U
H30 H 1.0996 -0.2182 0.6855 0.060 Uiso 1 1 calc R
C31 C 1.1417(8) -0.0567(7) 0.6237(5) 0.0408(17) Uani 1 1 d U
C32 C 0.8488(6) 0.5601(6) -0.1239(4) 0.0251(14) Uani 1 1 d U
C40 C 1.2741(9) -0.1124(8) 0.6259(6) 0.059(2) Uani 1 1 d U
H38 H 1.3128 -0.1997 0.6526 0.071 Uiso 1 1 calc R
C33 C 1.3497(9) -0.0411(9) 0.5894(7) 0.068(3) Uani 1 1 d U
H33 H 1.4378 -0.0784 0.5926 0.082 Uiso 1 1 calc R
C34 C 1.2893(8) 0.0880(8) 0.5478(6) 0.049(2) Uani 1 1 d U
H34 H 1.3387 0.1375 0.5220 0.059 Uiso 1 1 calc R
C35 C 1.0896(7) 0.0740(7) 0.5816(5) 0.0315(15) Uani 1 1 d U
C36 C 0.9520(7) 0.1370(7) 0.5783(5) 0.0316(15) Uani 1 1 d U
C37 C 0.8357(7) 0.6575(7) -0.2240(5) 0.0256(15) Uani 1 1 d U
C12 C 0.7102(6) 0.5452(7) 0.2389(5) 0.0322(15) Uani 1 1 d U
HW H 0.844(5) 0.560(6) 0.458(4) 0.007(17) Uiso 1 1 d .

loop_
_atom_site_aniso_label
_atom_site_aniso_U_11
_atom_site_aniso_U_22
_atom_site_aniso_U_33
_atom_site_aniso_U_23
_atom_site_aniso_U_13
_atom_site_aniso_U_12
Cd1 0.0262(3) 0.0229(3) 0.0221(3) -0.0047(2) 0.0007(2) -0.0151(2)
Cd2 0.0219(3) 0.0274(3) 0.0234(3) -0.0074(2) -0.0011(2) -0.0131(2)
N1 0.039(3) 0.023(3) 0.041(3) -0.006(2) -0.002(3) -0.015(3)
N2 0.038(3) 0.023(3) 0.033(3) -0.004(2) 0.000(3) -0.022(3)
N3 0.026(3) 0.030(3) 0.037(3) -0.008(2) -0.007(2) -0.012(3)
N4 0.032(3) 0.035(3) 0.062(3) -0.021(3) -0.011(3) -0.015(3)
N5 0.021(3) 0.031(3) 0.027(3) -0.012(2) 0.000(2) -0.013(3)
O1 0.033(3) 0.054(4) 0.027(3) -0.008(2) 0.002(2) -0.023(3)
O2 0.036(3) 0.068(4) 0.031(3) -0.017(2) 0.011(2) -0.040(3)
O3 0.032(3) 0.022(3) 0.029(3) -0.006(2) -0.002(2) -0.006(2)
O4 0.032(3) 0.028(3) 0.021(2) -0.007(2) 0.002(2) -0.014(2)
O5 0.039(3) 0.071(3) 0.038(3) -0.010(2) -0.007(2) -0.034(3)
O7 0.055(4) 0.057(4) 0.081(4) -0.018(3) -0.015(3) -0.010(3)
O8 0.095(5) 0.062(5) 0.073(4) -0.027(3) -0.003(4) -0.042(4)
O9 0.026(3) 0.029(3) 0.023(2) -0.006(2) 0.001(2) -0.013(2)
C1 0.025(3) 0.026(3) 0.024(3) -0.009(3) 0.005(3) -0.016(3)
C2 0.022(3) 0.022(3) 0.020(3) -0.006(2) -0.001(3) -0.009(3)
C3 0.015(3) 0.037(4) 0.028(3) -0.011(3) 0.002(3) -0.018(3)
C4 0.023(3) 0.038(4) 0.021(3) -0.011(3) 0.002(3) -0.014(3)
C5 0.021(3) 0.031(3) 0.021(3) -0.007(2) 0.002(2) -0.015(3)
C6 0.018(3) 0.032(3) 0.020(3) -0.008(3) 0.003(2) -0.014(3)
C7 0.023(3) 0.029(3) 0.027(3) -0.010(3) -0.002(3) -0.013(3)
C8 0.023(3) 0.025(3) 0.025(3) -0.010(2) -0.002(3) -0.015(3)
C9 0.021(3) 0.035(3) 0.029(3) -0.012(3) -0.003(3) -0.014(3)
C10 0.026(3) 0.032(4) 0.029(3) -0.002(3) -0.006(3) -0.012(3)
C11 0.024(3) 0.032(3) 0.021(3) -0.003(3) -0.001(3) -0.015(3)
O10 0.039(3) 0.043(3) 0.063(3) -0.019(3) -0.002(3) -0.027(3)
C13 0.040(4) 0.040(4) 0.093(5) -0.025(4) -0.016(4) -0.011(3)
C14 0.044(4) 0.048(5) 0.114(6) -0.026(5) -0.032(4) -0.004(4)
C15 0.058(5) 0.039(4) 0.103(5) -0.013(4) -0.026(4) -0.003(4)
C16 0.044(4) 0.035(4) 0.070(4) -0.016(3) -0.024(4) -0.009(3)
C17 0.036(3) 0.029(3) 0.050(3) -0.008(3) -0.019(3) -0.017(3)
C18 0.034(3) 0.026(3) 0.046(3) -0.009(3) -0.013(3) -0.016(3)
C19 0.033(4) 0.034(4) 0.049(4) -0.007(3) -0.009(3) -0.013(3)
C20 0.037(4) 0.044(4) 0.063(4) -0.008(4) -0.010(4) -0.021(4)
C21 0.043(4) 0.046(4) 0.060(4) -0.009(3) -0.001(4) -0.032(3)
C22 0.046(4) 0.028(3) 0.047(4) -0.009(3) -0.011(3) -0.020(3)
C23 0.055(4) 0.032(4) 0.069(4) -0.004(3) -0.012(4) -0.027(3)
C24 0.065(4) 0.030(4) 0.071(4) -0.003(4) -0.021(4) -0.017(4)
C25 0.040(4) 0.035(4) 0.043(4) -0.004(3) -0.006(3) -0.019(3)
C26 0.035(4) 0.058(5) 0.050(4) -0.013(4) -0.004(3) -0.025(4)
C27 0.051(4) 0.049(4) 0.054(4) -0.010(3) 0.004(4) -0.039(4)
C28 0.048(4) 0.036(4) 0.041(4) -0.008(3) -0.003(3) -0.026(3)
C29 0.059(4) 0.033(4) 0.051(4) -0.004(3) -0.006(4) -0.027(3)
C30 0.063(4) 0.028(4) 0.043(4) -0.002(3) -0.004(4) -0.016(3)
C31 0.049(4) 0.032(4) 0.036(3) -0.007(3) -0.004(3) -0.018(3)
C32 0.027(3) 0.028(3) 0.026(3) -0.011(3) 0.000(3) -0.017(3)
C40 0.057(4) 0.028(4) 0.068(4) -0.002(4) -0.007(4) -0.011(4)
C33 0.052(5) 0.046(5) 0.077(5) -0.003(4) -0.010(4) -0.009(4)
C34 0.036(4) 0.037(4) 0.064(4) -0.004(4) -0.009(4) -0.015(3)
C35 0.045(3) 0.025(3) 0.031(3) -0.011(3) -0.006(3) -0.018(3)
C36 0.043(3) 0.033(3) 0.027(3) -0.007(3) 0.000(3) -0.027(3)
C37 0.028(4) 0.026(4) 0.023(3) -0.005(3) 0.002(3) -0.017(3)
C12 0.019(3) 0.045(4) 0.033(3) -0.014(3) 0.009(3) -0.019(3)

loop_
_atom_type_symbol
_atom_type_description
_atom_type_scat_dispersion_real
_atom_type_scat_dispersion_imag
_atom_type_scat_source
C C 0.0033 0.0016 'International Tables Vol C Tables 4.2.6.8 and 6.1.1.4'
H H 0.0000 0.0000 'International Tables Vol C Tables 4.2.6.8 and 6.1.1.4'
N N 0.0061 0.0033 'International Tables Vol C Tables 4.2.6.8 and 6.1.1.4'
O O 0.0106 0.0060 'International Tables Vol C Tables 4.2.6.8 and 6.1.1.4'
Cd Cd -0.8075 1.2024 'International Tables Vol C Tables 4.2.6.8 and 6.1.1.4'

loop_
_geom_angle_atom_site_label_1
_geom_angle_atom_site_label_2
_geom_angle_atom_site_label_3
_geom_angle
_geom_angle_site_symmetry_1
_geom_angle_site_symmetry_3
O9 Cd1 O9 81.56(18) . 2_766
O9 Cd1 O2 106.65(18) . 1_655
O9 Cd1 O2 81.69(17) 2_766 1_655
O9 Cd1 N1 160.81(18) . .
O9 Cd1 N1 97.36(19) 2_766 .
O2 Cd1 N1 92.06(19) 1_655 .
O9 Cd1 O4 78.97(16) . 2_765
O9 Cd1 O4 143.68(16) 2_766 2_765
O2 Cd1 O4 75.03(15) 1_655 2_765
N1 Cd1 O4 110.79(18) . 2_765
O9 Cd1 N2 93.30(19) . .
O9 Cd1 N2 117.23(18) 2_766 .
O2 Cd1 N2 154.73(19) 1_655 .
N1 Cd1 N2 70.0(2) . .
O4 Cd1 N2 94.32(17) 2_765 .
O9 Cd1 Cd1 41.09(12) . 2_766
O9 Cd1 Cd1 40.46(12) 2_766 2_766
O2 Cd1 Cd1 95.28(13) 1_655 2_766
N1 Cd1 Cd1 134.81(14) . 2_766
O4 Cd1 Cd1 114.19(11) 2_765 2_766
N2 Cd1 Cd1 109.99(14) . 2_766
O9 Cd2 O5 95.62(17) . .
O9 Cd2 N5 141.83(18) . 2_765
O5 Cd2 N5 98.49(17) . 2_765
O9 Cd2 N4 101.28(19) . .
O5 Cd2 N4 107.2(2) . .
N5 Cd2 N4 107.98(19) 2_765 .
O9 Cd2 O4 77.86(16) . 2_765
O5 Cd2 O4 85.66(17) . 2_765
N5 Cd2 O4 68.13(16) 2_765 2_765
N4 Cd2 O4 167.09(17) . 2_765
O9 Cd2 N3 87.85(18) . .
O5 Cd2 N3 175.19(18) . .
N5 Cd2 N3 80.65(18) 2_765 .
N4 Cd2 N3 68.75(19) . .
O4 Cd2 N3 98.35(17) 2_765 .
C34 N1 C35 119.8(7) . .
C34 N1 Cd1 122.5(5) . .
C35 N1 Cd1 117.7(5) . .
C25 N2 C36 117.1(6) . .
C25 N2 Cd1 127.1(5) . .
C36 N2 Cd1 115.6(5) . .
C19 N3 C18 119.3(6) . .
C19 N3 Cd2 124.7(5) . .
C18 N3 Cd2 115.7(4) . .
C13 N4 C17 117.0(7) . .
C13 N4 Cd2 124.4(5) . .
C17 N4 Cd2 117.9(5) . .
C32 N5 C10 117.5(5) . .
C32 N5 Cd2 115.4(4) . 2_765
C10 N5 Cd2 122.7(4) . 2_765
C1 O2 Cd1 134.8(4) . 1_455
C37 O4 Cd1 133.6(4) . 2_765
C37 O4 Cd2 118.7(4) . 2_765
Cd1 O4 Cd2 97.26(16) 2_765 2_765
C12 O5 Cd2 102.9(4) . .
Cd2 O9 Cd1 105.90(19) . .
Cd2 O9 Cd1 141.5(2) . 2_766
Cd1 O9 Cd1 98.44(18) . 2_766
O1 C1 O2 126.4(6) . .
O1 C1 C2 118.2(6) . .
O2 C1 C2 115.4(5) . .
C3 C2 C6 118.2(5) . .
C3 C2 C1 120.9(5) . .
C6 C2 C1 120.9(5) . .
C2 C3 C4 121.4(6) . .
C3 C4 C5 119.3(6) . .
C7 C5 C4 119.7(5) . .
C7 C5 C8 122.5(6) . .
C4 C5 C8 117.3(5) . .
C7 C6 C2 121.7(6) . .
C6 C7 C5 119.5(6) . .
C6 C7 C12 120.0(5) . .
C5 C7 C12 120.5(5) . .
C11 C8 C9 117.5(6) . .
C11 C8 C5 119.0(5) . .
C9 C8 C5 123.4(6) . .
C32 C9 C8 119.3(6) . .
N5 C10 C11 122.8(6) . .
C10 C11 C8 119.7(6) . .
N4 C13 C14 124.0(8) . .
C15 C14 C13 117.4(9) . .
C14 C15 C16 120.6(9) . .
C17 C16 C15 117.7(8) . .
C17 C16 C24 119.2(7) . .
C15 C16 C24 123.0(9) . .
N4 C17 C16 122.9(7) . .
N4 C17 C18 116.8(7) . .
C16 C17 C18 120.3(7) . .
N3 C18 C22 122.5(7) . .
N3 C18 C17 119.1(6) . .
C22 C18 C17 118.3(7) . .
N3 C19 C20 121.8(7) . .
C21 C20 C19 119.0(8) . .
C20 C21 C22 119.7(7) . .
C21 C22 C18 117.7(7) . .
C21 C22 C23 122.9(7) . .
C18 C22 C23 119.4(7) . .
C24 C23 C22 121.4(8) . .
C23 C24 C16 121.1(8) . .
N2 C25 C26 123.0(7) . .
C27 C26 C25 118.2(8) . .
C26 C27 C28 121.0(7) . .
C27 C28 C36 116.8(7) . .
C27 C28 C29 122.4(7) . .
C36 C28 C29 120.7(8) . .
C30 C29 C28 121.1(8) . .
C29 C30 C31 119.4(8) . .
C40 C31 C35 116.6(7) . .
C40 C31 C30 122.0(8) . .
C35 C31 C30 121.3(8) . .
N5 C32 C9 122.7(6) . .
N5 C32 C37 116.2(5) . .
C9 C32 C37 121.2(6) . .
C33 C40 C31 121.5(8) . .
C34 C33 C40 117.5(9) . .
N1 C34 C33 122.3(8) . .
N1 C35 C31 122.3(7) . .
N1 C35 C36 118.8(7) . .
C31 C35 C36 118.9(7) . .
N2 C36 C28 123.9(7) . .
N2 C36 C35 117.7(6) . .
C28 C36 C35 118.4(7) . .
O3 C37 O4 126.5(6) . .
O3 C37 C32 118.6(6) . .
O4 C37 C32 114.8(6) . .
O10 C12 O5 123.1(7) . .
O10 C12 C7 118.5(6) . .
O5 C12 C7 118.4(6) . .

loop_
_geom_bond_atom_site_label_1
_geom_bond_atom_site_label_2
_geom_bond_distance
_geom_bond_site_symmetry_2
Cd1 O9 2.251(5) .
Cd1 O9 2.280(5) 2_766
Cd1 O2 2.318(4) 1_655
Cd1 N1 2.325(6) .
Cd1 O4 2.342(4) 2_765
Cd1 N2 2.405(5) .
Cd1 Cd1 3.4313(10) 2_766
Cd2 O9 2.225(4) .
Cd2 O5 2.285(5) .
Cd2 N5 2.354(5) 2_765
Cd2 N4 2.374(6) .
Cd2 O4 2.418(4) 2_765
Cd2 N3 2.441(5) .
N1 C34 1.329(9) .
N1 C35 1.344(8) .
N2 C25 1.339(8) .
N2 C36 1.342(8) .
N3 C19 1.322(8) .
N3 C18 1.332(8) .
N4 C13 1.330(9) .
N4 C17 1.365(8) .
N5 C32 1.333(8) .
N5 C10 1.349(7) .
N5 Cd2 2.354(5) 2_765
O1 C1 1.243(7) .
O2 C1 1.252(7) .
O2 Cd1 2.318(4) 1_455
O3 C37 1.229(8) .
O4 C37 1.275(7) .
O4 Cd1 2.342(4) 2_765
O4 Cd2 2.418(4) 2_765
O5 C12 1.252(8) .
O9 Cd1 2.280(5) 2_766
C1 C2 1.499(8) .
C2 C3 1.381(8) .
C2 C6 1.393(8) .
C3 C4 1.394(8) .
C4 C5 1.404(8) .
C5 C7 1.388(8) .
C5 C8 1.504(8) .
C6 C7 1.384(8) .
C7 C12 1.489(9) .
C8 C11 1.378(9) .
C8 C9 1.395(8) .
C9 C32 1.385(8) .
C10 C11 1.373(8) .
O10 C12 1.250(8) .
C13 C14 1.400(11) .
C14 C15 1.367(12) .
C15 C16 1.392(11) .
C16 C17 1.386(10) .
C16 C24 1.433(11) .
C17 C18 1.455(9) .
C18 C22 1.410(9) .
C19 C20 1.423(9) .
C20 C21 1.354(10) .
C21 C22 1.398(10) .
C22 C23 1.428(10) .
C23 C24 1.342(11) .
C25 C26 1.419(10) .
C26 C27 1.347(10) .
C27 C28 1.397(10) .
C28 C36 1.406(9) .
C28 C29 1.427(10) .
C29 C30 1.344(10) .
C30 C31 1.440(10) .
C31 C40 1.387(11) .
C31 C35 1.393(10) .
C32 C37 1.527(8) .
C40 C33 1.382(11) .
C33 C34 1.386(11) .
C35 C36 1.444(10) .
